data_4505339
loop_
_publ_author_name
'Ghosh, A. K.'
'Ghoshal, D.'
'Lu, T.-H.'
'Mostafa, G.'
'Chaudhuri, N. Ray'

_publ_section_title
;
 Novel Solid-State Molecular Self-Assemblies of Manganese (II) Constructed
 with Flexible Ligands:&#x2009; Influences of \p&#x2212;\p and
 C&#x2212;H&#x00B7;&#x00B7;&#x00B7;\p Interactions on Their Crystal
 Packing
;
_journal_issue 4
_journal_name_full 'Crystal Growth &amp; Design'
_journal_page_first 851
_journal_paper_doi 10.1021/cg034238l
_journal_volume 4
_journal_year 2004
_chemical_formula_moiety 'C24 H20 Mn N10 O2 S4, C10 H8 N2 S2, 4(H2 O)'
_chemical_formula_sum 'C34 H36 Mn N12 O6 S6'
_chemical_formula_weight 956.05
_chemical_name_systematic
;
 ?
;
_space_group_IT_number 2
_symmetry_cell_setting triclinic
_symmetry_space_group_name_Hall '-P 1'
_symmetry_space_group_name_H-M 'P -1'
_atom_sites_solution_hydrogens geom
_atom_sites_solution_primary direct
_atom_sites_solution_secondary difmap
_audit_creation_method SHELXL-97
_cell_angle_alpha 100.199(2)
_cell_angle_beta 96.287(2)
_cell_angle_gamma 93.394(2)
_cell_formula_units_Z 2
_cell_length_a 10.0367(9)
_cell_length_b 11.7471(10)
_cell_length_c 19.6587(17)
_cell_measurement_reflns_used all
_cell_measurement_temperature 293(2)
_cell_measurement_theta_max 18
_cell_measurement_theta_min 12
_cell_volume 2260.1(3)
_computing_cell_refinement 'Bruker SMART'
_computing_data_collection 'Bruker SMART'
_computing_data_reduction 'Bruker SHELXTL'
_computing_molecular_graphics 'ORTEP-3 for windows (Farrugia,1997)'
_computing_publication_material 'Platon99 (Spek,1999)'
_computing_structure_refinement 'SHELXL-97 (Sheldrick, 1997)'
_computing_structure_solution 'SHELXS-97 (Sheldrick, 1990)'
_diffrn_ambient_temperature 293(2)
_diffrn_measured_fraction_theta_full 0.945
_diffrn_measured_fraction_theta_max 0.945
_diffrn_measurement_device_type 'CCD area detector'
_diffrn_measurement_method 'phi and omega scans'
_diffrn_radiation_monochromator graphite
_diffrn_radiation_source 'fine-focus sealed tube'
_diffrn_radiation_type MoK\a
_diffrn_radiation_wavelength 0.71073
_diffrn_reflns_av_R_equivalents 0.0423
_diffrn_reflns_av_sigmaI/netI 0.0872
_diffrn_reflns_limit_h_max 13
_diffrn_reflns_limit_h_min -13
_diffrn_reflns_limit_k_max 15
_diffrn_reflns_limit_k_min -15
_diffrn_reflns_limit_l_max 26
_diffrn_reflns_limit_l_min -26
_diffrn_reflns_number 23649
_diffrn_reflns_theta_full 28.34
_diffrn_reflns_theta_max 28.34
_diffrn_reflns_theta_min 1.06
_diffrn_standards_decay_% 0
_exptl_absorpt_coefficient_mu 0.624
_exptl_absorpt_correction_type none
_exptl_crystal_colour colorless
_exptl_crystal_density_diffrn 1.405
_exptl_crystal_density_method 'not measured'
_exptl_crystal_description parallelopiped
_exptl_crystal_F_000 986
_exptl_crystal_size_max 0.04
_exptl_crystal_size_mid 0.03
_exptl_crystal_size_min 0.01
_refine_diff_density_max 0.400
_refine_diff_density_min -0.272
_refine_diff_density_rms 0.057
_refine_ls_extinction_method none
_refine_ls_goodness_of_fit_ref 0.953
_refine_ls_hydrogen_treatment constr
_refine_ls_matrix_type full
_refine_ls_number_parameters 535
_refine_ls_number_reflns 10666
_refine_ls_number_restraints 12
_refine_ls_restrained_S_all 0.959
_refine_ls_R_factor_all 0.1213
_refine_ls_R_factor_gt 0.0580
_refine_ls_shift/su_max 0.001
_refine_ls_shift/su_mean 0.000
_refine_ls_structure_factor_coef Fsqd
_refine_ls_weighting_details 'calc w=1/[\s^2^(Fo^2^)+(0.0481P)^2^+0.0000P] where P=(Fo^2^+2Fc^2^)/3'
_refine_ls_weighting_scheme calc
_refine_ls_wR_factor_gt 0.0929
_refine_ls_wR_factor_ref 0.1063
_reflns_number_gt 6162
_reflns_number_total 10666
_reflns_threshold_expression >2sigma(I)
_cod_data_source_file cg034238lsi20031201_031219.cif
_cod_data_source_block Complex_3
_cod_depositor_comments
;
The following automatic conversions were performed:

'_symmetry_cell_setting' value 'Triclinic' changed to 'triclinic'
according to /home/saulius/struct/CIF-dictionaries/cif_core.dic
dictionary named 'cif_core.dic' version 2.4.1 from
2010-06-29.

'_exptl_absorpt_correction_type' value 'None' changed to
'none' according to
/home/saulius/struct/CIF-dictionaries/cif_core.dic dictionary named
'cif_core.dic' version 2.4.1 from 2010-06-29.

Automatic conversion script
Id: cif_fix_values 1715 2011-07-08 13:25:40Z adriana 
;
_cod_original_sg_symbol_H-M P-1
_cod_database_code 4505339

loop_
_symmetry_equiv_pos_as_xyz
'x, y, z'
'-x, -y, -z'

loop_
_atom_site_label
_atom_site_type_symbol
_atom_site_fract_x
_atom_site_fract_y
_atom_site_fract_z
_atom_site_U_iso_or_equiv
_atom_site_adp_type
_atom_site_occupancy
_atom_site_symmetry_multiplicity
_atom_site_calc_flag
_atom_site_refinement_flags
Mn1 Mn 0.0000 0.0000 0.0000 0.02733(13) Uani 1 2 d S
S1 S 0.32655(8) 0.44960(6) 0.24077(4) 0.0584(2) Uani 1 1 d .
S2 S 0.18606(9) 0.53103(6) 0.29277(4) 0.0597(2) Uani 1 1 d .
O1W O -0.09993(17) -0.07056(16) 0.07877(8) 0.0465(5) Uani 1 1 d .
N1 N 0.11364(19) 0.14353(18) 0.08481(10) 0.0366(5) Uani 1 1 d .
N2 N 0.0052(3) 0.7786(2) 0.16171(15) 0.0628(7) Uani 1 1 d .
N3 N 0.1748(2) -0.10471(19) 0.00912(12) 0.0461(6) Uani 1 1 d .
N4 N 0.3967(3) -0.1792(3) 0.00728(18) 0.0911(11) Uani 1 1 d .
N5 N 0.6108(3) -0.0899(3) 0.06870(15) 0.0946(11) Uani 1 1 d .
C1 C 0.0451(3) 0.2070(2) 0.13108(13) 0.0455(7) Uani 1 1 d .
H1 H -0.0460 0.1861 0.1302 0.055 Uiso 1 1 calc R
C2 C 0.1019(2) 0.3000(2) 0.17892(13) 0.0436(7) Uani 1 1 d .
H2 H 0.0501 0.3417 0.2095 0.052 Uiso 1 1 calc R
C3 C 0.2370(3) 0.3318(2) 0.18164(12) 0.0372(6) Uani 1 1 d .
C4 C 0.3083(3) 0.2665(3) 0.13520(14) 0.0506(8) Uani 1 1 d .
H4 H 0.3997 0.2849 0.1353 0.061 Uiso 1 1 calc R
C5 C 0.2431(3) 0.1742(2) 0.08902(13) 0.0466(7) Uani 1 1 d .
H5 H 0.2932 0.1302 0.0586 0.056 Uiso 1 1 calc R
C6 C 0.1190(3) 0.6246(2) 0.23798(14) 0.0494(8) Uani 1 1 d .
C7 C 0.1814(3) 0.6568(3) 0.18514(16) 0.0586(8) Uani 1 1 d .
H7 H 0.2617 0.6276 0.1735 0.070 Uiso 1 1 calc R
C8 C 0.1187(4) 0.7358(3) 0.14959(16) 0.0657(9) Uani 1 1 d .
H8 H 0.1615 0.7598 0.1143 0.079 Uiso 1 1 calc R
C9 C -0.0531(4) 0.7425(3) 0.2114(2) 0.0801(11) Uani 1 1 d .
H9 H -0.1355 0.7705 0.2202 0.096 Uiso 1 1 calc R
C10 C -0.0035(5) 0.6677(3) 0.25119(18) 0.0848(12) Uani 1 1 d .
H10 H -0.0497 0.6460 0.2860 0.102 Uiso 1 1 calc R
C11 C 0.2810(3) -0.1335(2) 0.00978(14) 0.0425(7) Uani 1 1 d .
C12 C 0.5088(3) -0.1268(3) 0.04190(16) 0.0570(8) Uani 1 1 d .
Mn2 Mn 0.5000 0.5000 0.5000 0.02855(13) Uani 1 2 d S
S3 S 0.38863(8) -0.03108(6) 0.20347(3) 0.0492(2) Uani 1 1 d .
S4 S 0.23233(7) 0.04330(6) 0.24631(4) 0.04654(19) Uani 1 1 d .
O2W O 0.61800(17) 0.56766(16) 0.42708(9) 0.0490(5) Uani 1 1 d .
N6 N 0.40790(19) 0.35534(18) 0.40984(10) 0.0368(5) Uani 1 1 d .
N7 N 0.5364(3) -0.2913(2) 0.33638(14) 0.0604(7) Uani 1 1 d .
N8 N 0.3337(2) 0.60653(19) 0.47916(11) 0.0445(6) Uani 1 1 d .
N9 N 0.1225(3) 0.6955(3) 0.4723(3) 0.1425(19) Uani 1 1 d .
N10 N -0.1012(3) 0.6127(3) 0.4559(2) 0.1142(14) Uani 1 1 d .
C13 C 0.4879(2) 0.2946(2) 0.37088(13) 0.0422(7) Uani 1 1 d .
H13 H 0.5794 0.3176 0.3782 0.051 Uiso 1 1 calc R
C14 C 0.4434(2) 0.1992(2) 0.31996(13) 0.0402(6) Uani 1 1 d .
H14 H 0.5039 0.1593 0.2941 0.048 Uiso 1 1 calc R
C15 C 0.3091(2) 0.1640(2) 0.30796(12) 0.0341(6) Uani 1 1 d .
C16 C 0.2229(2) 0.2296(2) 0.34657(13) 0.0407(6) Uani 1 1 d .
H16 H 0.1305 0.2108 0.3390 0.049 Uiso 1 1 calc R
C17 C 0.2772(3) 0.3227(2) 0.39603(13) 0.0411(7) Uani 1 1 d .
H17 H 0.2188 0.3660 0.4217 0.049 Uiso 1 1 calc R
C18 C 0.4445(3) -0.1290(2) 0.25873(13) 0.0411(6) Uani 1 1 d .
C19 C 0.3984(3) -0.1317(2) 0.32202(14) 0.0537(8) Uani 1 1 d .
H19 H 0.3368 -0.0817 0.3395 0.064 Uiso 1 1 calc R
C20 C 0.4511(4) -0.2156(3) 0.35843(15) 0.0618(9) Uani 1 1 d .
H20 H 0.4234 -0.2178 0.4018 0.074 Uiso 1 1 calc R
C21 C 0.5745(3) -0.2856(3) 0.27473(19) 0.0687(9) Uani 1 1 d .
H21 H 0.6332 -0.3385 0.2571 0.082 Uiso 1 1 calc R
C22 C 0.5326(3) -0.2061(3) 0.23520(16) 0.0559(8) Uani 1 1 d .
H22 H 0.5641 -0.2051 0.1926 0.067 Uiso 1 1 calc R
C23 C 0.2318(3) 0.6422(2) 0.47534(15) 0.0462(7) Uani 1 1 d .
C24 C 0.0063(3) 0.6470(3) 0.46411(18) 0.0619(9) Uani 1 1 d .
S5 S 0.78885(11) 0.03333(9) 0.25063(5) 0.0826(3) Uani 1 1 d .
S6 S 0.92170(9) 0.00915(8) 0.33034(5) 0.0761(3) Uani 1 1 d .
C25 C 0.7104(5) 0.3238(7) 0.1971(3) 0.134(2) Uani 1 1 d .
H25 H 0.6692 0.3450 0.1570 0.161 Uiso 1 1 calc R
C26 C 0.7193(4) 0.2124(4) 0.1963(2) 0.0916(13) Uani 1 1 d .
H26 H 0.6837 0.1568 0.1578 0.110 Uiso 1 1 calc R
C27 C 0.7833(3) 0.1822(3) 0.25476(18) 0.0657(9) Uani 1 1 d .
C28 C 0.8321(3) 0.2644(3) 0.3125(2) 0.0678(10) Uani 1 1 d .
H28 H 0.8745 0.2436 0.3524 0.081 Uiso 1 1 calc R
C29 C 0.8157(4) 0.3777(5) 0.3088(3) 0.1076(15) Uani 1 1 d .
H29 H 0.8472 0.4338 0.3478 0.129 Uiso 1 1 calc R
C30 C 0.6529(4) 0.0391(3) 0.4687(2) 0.0844(12) Uani 1 1 d .
H30 H 0.5814 0.0839 0.4780 0.101 Uiso 1 1 calc R
C31 C 0.7143(3) 0.0524(3) 0.41176(17) 0.0634(9) Uani 1 1 d .
H31 H 0.6811 0.1014 0.3827 0.076 Uiso 1 1 calc R
C32 C 0.8215(3) -0.0047(3) 0.39778(16) 0.0574(8) Uani 1 1 d .
C33 C 0.8631(4) -0.0821(4) 0.4429(2) 0.1043(14) Uani 1 1 d .
H33 H 0.9381 -0.1239 0.4366 0.125 Uiso 1 1 calc R
C34 C 0.7890(6) -0.0917(5) 0.4948(3) 0.136(2) Uani 1 1 d .
H34 H 0.8119 -0.1464 0.5220 0.163 Uiso 1 1 calc R
N11 N 0.7575(5) 0.4129(4) 0.2528(3) 0.126(2) Uani 1 1 d .
N12 N 0.6857(5) -0.0303(4) 0.51085(19) 0.1095(13) Uani 1 1 d .
O3W O 0.5420(7) 0.5301(4) 0.0727(3) 0.327(4) Uani 1 1 d .
O4W O 0.7178(4) 0.6277(4) 0.0610(2) 0.1855(18) Uani 1 1 d .
O5W O 1.0230(9) 0.4203(5) 0.0043(3) 0.282(3) Uani 1 1 d U
O6W O 0.8456(10) 0.4606(8) 0.0541(4) 0.387(5) Uani 1 1 d U
H1W1 H -0.0665 -0.0990 0.1134 0.465 Uiso 1 1 d .
H2W1 H -0.1775 -0.0508 0.0869 0.465 Uiso 1 1 d .
H1W2 H 0.5953 0.6078 0.3964 0.465 Uiso 1 1 d .
H2W2 H 0.7034 0.5676 0.4313 0.465 Uiso 1 1 d .
H1W3 H 0.4965 0.5196 0.1069 0.465 Uiso 1 1 d .
H2W3 H 0.5856 0.4708 0.0643 0.465 Uiso 1 1 d .
H1W4 H 0.7289 0.6991 0.0914 0.465 Uiso 1 1 d .
H2W4 H 0.7092 0.6477 0.0224 0.465 Uiso 1 1 d .
H1W5 H 0.9897 0.3486 -0.0010 0.465 Uiso 1 1 d .
H2W5 H 1.0423 0.4397 0.0506 0.465 Uiso 1 1 d .
H1W6 H 0.8857 0.5288 0.0698 0.465 Uiso 1 1 d .
H2W6 H 0.8291 0.4599 0.0084 0.465 Uiso 1 1 d .

loop_
_atom_site_aniso_label
_atom_site_aniso_U_11
_atom_site_aniso_U_22
_atom_site_aniso_U_33
_atom_site_aniso_U_23
_atom_site_aniso_U_13
_atom_site_aniso_U_12
Mn1 0.0198(3) 0.0376(3) 0.0246(3) 0.0056(2) 0.0014(2) 0.0048(2)
S1 0.0621(5) 0.0396(4) 0.0627(5) 0.0029(4) -0.0245(4) -0.0048(4)
S2 0.1017(7) 0.0389(4) 0.0337(4) 0.0065(3) -0.0143(4) 0.0087(4)
O1W 0.0404(10) 0.0716(13) 0.0318(10) 0.0194(9) 0.0059(8) 0.0083(9)
N1 0.0304(12) 0.0505(14) 0.0251(11) -0.0015(10) 0.0044(9) -0.0057(10)
N2 0.0680(19) 0.0426(16) 0.077(2) 0.0219(14) -0.0104(15) 0.0023(14)
N3 0.0339(13) 0.0494(15) 0.0562(15) 0.0141(11) 0.0011(11) 0.0084(11)
N4 0.0459(17) 0.089(2) 0.125(3) -0.023(2) 0.0102(18) 0.0278(16)
N5 0.0356(16) 0.185(4) 0.069(2) 0.034(2) 0.0129(15) 0.0079(19)
C1 0.0295(14) 0.0594(19) 0.0426(16) -0.0009(14) 0.0008(12) 0.0005(13)
C2 0.0290(14) 0.0592(19) 0.0377(15) -0.0040(13) 0.0022(12) 0.0054(13)
C3 0.0421(15) 0.0309(15) 0.0323(14) 0.0012(11) -0.0134(11) -0.0015(12)
C4 0.0242(14) 0.068(2) 0.0555(18) 0.0038(16) 0.0022(13) -0.0059(14)
C5 0.0364(16) 0.062(2) 0.0381(15) -0.0010(14) 0.0102(12) -0.0010(14)
C6 0.082(2) 0.0245(15) 0.0368(16) 0.0076(12) -0.0115(15) -0.0043(15)
C7 0.0543(18) 0.059(2) 0.064(2) 0.0314(17) -0.0119(16) -0.0096(16)
C8 0.079(2) 0.065(2) 0.056(2) 0.0340(17) -0.0078(18) -0.0131(19)
C9 0.104(3) 0.054(2) 0.089(3) 0.018(2) 0.028(2) 0.020(2)
C10 0.152(4) 0.050(2) 0.063(2) 0.0173(18) 0.035(2) 0.035(2)
C11 0.0348(16) 0.0463(18) 0.0439(16) 0.0054(13) -0.0028(12) 0.0073(13)
C12 0.0382(18) 0.086(2) 0.058(2) 0.0290(18) 0.0199(16) 0.0214(17)
Mn2 0.0141(2) 0.0356(3) 0.0364(3) 0.0093(2) 0.0001(2) 0.0041(2)
S3 0.0703(5) 0.0458(4) 0.0344(4) 0.0102(3) 0.0109(3) 0.0117(4)
S4 0.0438(4) 0.0429(4) 0.0470(4) 0.0011(3) -0.0066(3) -0.0008(3)
O2W 0.0363(10) 0.0641(13) 0.0558(12) 0.0321(10) 0.0118(9) 0.0056(9)
N6 0.0231(11) 0.0477(14) 0.0372(12) 0.0028(10) 0.0023(9) 0.0000(10)
N7 0.0620(17) 0.0631(18) 0.0655(18) 0.0353(14) 0.0089(14) 0.0086(14)
N8 0.0352(13) 0.0467(15) 0.0527(14) 0.0139(11) -0.0028(11) 0.0123(11)
N9 0.0257(16) 0.072(2) 0.317(6) 0.014(3) -0.004(2) 0.0138(16)
N10 0.0315(17) 0.133(3) 0.180(4) 0.026(3) 0.023(2) 0.0116(18)
C13 0.0175(12) 0.0611(19) 0.0455(16) 0.0063(14) 0.0030(11) -0.0038(12)
C14 0.0263(14) 0.0522(17) 0.0375(15) -0.0084(13) 0.0084(11) 0.0076(12)
C15 0.0372(14) 0.0386(15) 0.0233(12) 0.0033(11) -0.0047(10) 0.0001(11)
C16 0.0279(13) 0.0516(18) 0.0406(15) 0.0040(13) 0.0022(11) 0.0048(12)
C17 0.0369(15) 0.0447(17) 0.0367(15) -0.0080(13) 0.0079(12) 0.0031(12)
C18 0.0557(17) 0.0346(16) 0.0321(14) 0.0059(12) 0.0074(13) -0.0069(13)
C19 0.076(2) 0.0429(18) 0.0431(17) 0.0087(14) 0.0082(15) 0.0064(16)
C20 0.100(3) 0.049(2) 0.0346(16) 0.0076(14) 0.0071(17) -0.0092(19)
C21 0.062(2) 0.060(2) 0.097(3) 0.033(2) 0.026(2) 0.0188(17)
C22 0.063(2) 0.057(2) 0.0545(19) 0.0150(16) 0.0251(16) 0.0131(16)
C23 0.0293(15) 0.0382(17) 0.068(2) 0.0097(14) -0.0038(13) -0.0031(13)
C24 0.0423(19) 0.064(2) 0.087(2) 0.0185(18) 0.0185(17) 0.0314(17)
S5 0.1159(8) 0.0771(7) 0.0549(5) 0.0062(5) 0.0267(5) -0.0021(6)
S6 0.0725(6) 0.0775(7) 0.0923(7) 0.0303(5) 0.0406(5) 0.0199(5)
C25 0.095(4) 0.189(7) 0.149(6) 0.097(5) 0.035(4) 0.032(5)
C26 0.067(3) 0.116(4) 0.109(4) 0.050(3) 0.035(2) 0.012(3)
C27 0.068(2) 0.083(3) 0.060(2) 0.033(2) 0.0375(18) 0.0071(19)
C28 0.066(2) 0.045(2) 0.098(3) 0.012(2) 0.039(2) 0.0071(17)
C29 0.080(3) 0.119(4) 0.133(4) 0.014(3) 0.057(3) 0.031(3)
C30 0.094(3) 0.067(3) 0.093(3) 0.005(2) 0.034(2) 0.001(2)
C31 0.067(2) 0.070(2) 0.066(2) 0.0302(18) 0.0333(18) 0.0169(18)
C32 0.065(2) 0.050(2) 0.0573(19) 0.0163(16) 0.0023(16) -0.0067(16)
C33 0.104(3) 0.112(4) 0.123(4) 0.068(3) 0.038(3) 0.036(3)
C34 0.163(5) 0.152(5) 0.126(4) 0.090(4) 0.050(4) 0.032(4)
N11 0.098(3) 0.095(3) 0.234(6) 0.098(4) 0.100(4) 0.051(3)
N12 0.142(4) 0.116(3) 0.084(3) 0.038(2) 0.043(3) 0.006(3)
O3W 0.474(9) 0.139(4) 0.499(9) 0.190(5) 0.334(9) 0.188(5)
O4W 0.179(4) 0.178(4) 0.168(4) -0.008(3) -0.020(3) -0.050(3)
O5W 0.373(8) 0.259(6) 0.169(4) 0.017(5) -0.101(5) -0.033(6)
O6W 0.401(10) 0.412(11) 0.331(9) 0.052(8) 0.047(8) -0.065(9)

loop_
_atom_type_symbol
_atom_type_description
_atom_type_scat_dispersion_real
_atom_type_scat_dispersion_imag
_atom_type_scat_source
C C 0.0033 0.0016 'International Tables Vol C Tables 4.2.6.8 and 6.1.1.4'
H H 0.0000 0.0000 'International Tables Vol C Tables 4.2.6.8 and 6.1.1.4'
Mn Mn 0.3368 0.7283 'International Tables Vol C Tables 4.2.6.8 and 6.1.1.4'
N N 0.0061 0.0033 'International Tables Vol C Tables 4.2.6.8 and 6.1.1.4'
O O 0.0106 0.0060 'International Tables Vol C Tables 4.2.6.8 and 6.1.1.4'
S S 0.1246 0.1234 'International Tables Vol C Tables 4.2.6.8 and 6.1.1.4'

loop_
_geom_angle_atom_site_label_1
_geom_angle_atom_site_label_2
_geom_angle_atom_site_label_3
_geom_angle
_geom_angle_site_symmetry_1
_geom_angle_site_symmetry_3
O1W Mn1 O1W 180.00(12) . 2
O1W Mn1 N3 85.69(7) . 2
O1W Mn1 N3 94.31(7) 2 2
O1W Mn1 N3 94.31(7) . .
O1W Mn1 N3 85.69(7) 2 .
N3 Mn1 N3 180.00(15) 2 .
O1W Mn1 N1 90.36(7) . .
O1W Mn1 N1 89.64(7) 2 .
N3 Mn1 N1 91.14(8) 2 .
N3 Mn1 N1 88.86(8) . .
O1W Mn1 N1 89.64(7) . 2
O1W Mn1 N1 90.36(7) 2 2
N3 Mn1 N1 88.86(8) 2 2
N3 Mn1 N1 91.14(8) . 2
N1 Mn1 N1 180.00(12) . 2
C3 S1 S2 105.27(10) . .
C6 S2 S1 104.86(12) . .
C5 N1 C1 116.3(2) . .
C5 N1 Mn1 124.04(17) . .
C1 N1 Mn1 119.56(15) . .
C8 N2 C9 115.8(3) . .
C11 N3 Mn1 162.1(2) . .
C12 N4 C11 122.7(3) . .
N1 C1 C2 123.5(2) . .
C1 C2 C3 119.2(2) . .
C4 C3 C2 117.6(2) . .
C4 C3 S1 117.3(2) . .
C2 C3 S1 125.0(2) . .
C5 C4 C3 119.1(2) . .
N1 C5 C4 124.2(2) . .
C7 C6 C10 119.0(3) . .
C7 C6 S2 124.0(3) . .
C10 C6 S2 117.0(2) . .
C6 C7 C8 116.7(3) . .
N2 C8 C7 125.4(3) . .
N2 C9 C10 125.5(4) . .
C9 C10 C6 117.5(3) . .
N3 C11 N4 173.2(3) . .
N5 C12 N4 173.7(4) . .
O2W Mn2 O2W 180.000(1) 2_666 .
O2W Mn2 N8 87.14(7) 2_666 .
O2W Mn2 N8 92.86(7) . .
O2W Mn2 N8 92.86(7) 2_666 2_666
O2W Mn2 N8 87.14(7) . 2_666
N8 Mn2 N8 180.00(11) . 2_666
O2W Mn2 N6 91.84(7) 2_666 .
O2W Mn2 N6 88.16(7) . .
N8 Mn2 N6 90.60(8) . .
N8 Mn2 N6 89.40(8) 2_666 .
O2W Mn2 N6 88.16(7) 2_666 2_666
O2W Mn2 N6 91.84(7) . 2_666
N8 Mn2 N6 89.40(8) . 2_666
N8 Mn2 N6 90.60(8) 2_666 2_666
N6 Mn2 N6 180.0 . 2_666
C18 S3 S4 105.44(9) . .
C15 S4 S3 104.18(9) . .
C13 N6 C17 116.4(2) . .
C13 N6 Mn2 119.45(15) . .
C17 N6 Mn2 124.02(16) . .
C20 N7 C21 115.6(3) . .
C23 N8 Mn2 163.3(2) . .
C24 N9 C23 124.8(3) . .
N6 C13 C14 123.8(2) . .
C15 C14 C13 119.3(2) . .
C14 C15 C16 117.7(2) . .
C14 C15 S4 126.29(19) . .
C16 C15 S4 116.00(18) . .
C17 C16 C15 118.5(2) . .
N6 C17 C16 124.3(2) . .
C22 C18 C19 119.5(3) . .
C22 C18 S3 117.6(2) . .
C19 C18 S3 122.8(2) . .
C18 C19 C20 115.5(3) . .
N7 C20 C19 125.8(3) . .
N7 C21 C22 123.9(3) . .
C18 C22 C21 119.6(3) . .
N8 C23 N9 173.1(3) . .
N10 C24 N9 174.0(4) . .
C27 S5 S6 107.70(14) . .
C32 S6 S5 104.10(11) . .
C26 C25 N11 125.6(6) . .
C25 C26 C27 116.8(5) . .
C26 C27 C28 121.5(4) . .
C26 C27 S5 114.3(3) . .
C28 C27 S5 124.1(3) . .
C29 C28 C27 117.4(4) . .
N11 C29 C28 124.0(5) . .
N12 C30 C31 125.6(4) . .
C32 C31 C30 120.0(3) . .
C31 C32 C33 116.9(3) . .
C31 C32 S6 126.5(3) . .
C33 C32 S6 116.5(3) . .
C34 C33 C32 116.9(4) . .
N12 C34 C33 126.1(5) . .
C29 N11 C25 114.7(5) . .
C30 N12 C34 114.3(4) . .

loop_
_geom_bond_atom_site_label_1
_geom_bond_atom_site_label_2
_geom_bond_distance
_geom_bond_site_symmetry_2
Mn1 O1W 2.1879(16) .
Mn1 O1W 2.1880(16) 2
Mn1 N3 2.211(2) 2
Mn1 N3 2.211(2) .
Mn1 N1 2.2987(18) .
Mn1 N1 2.2987(18) 2
S1 C3 1.769(2) .
S1 S2 2.0192(12) .
S2 C6 1.781(3) .
N1 C5 1.317(3) .
N1 C1 1.347(3) .
N2 C8 1.300(4) .
N2 C9 1.313(4) .
N3 C11 1.137(3) .
N4 C12 1.307(4) .
N4 C11 1.310(4) .
N5 C12 1.123(4) .
C1 C2 1.360(3) .
C2 C3 1.378(3) .
C3 C4 1.377(3) .
C4 C5 1.366(4) .
C6 C7 1.367(4) .
C6 C10 1.390(5) .
C7 C8 1.396(4) .
C9 C10 1.357(5) .
Mn2 O2W 2.1802(16) 2_666
Mn2 O2W 2.1802(16) .
Mn2 N8 2.191(2) .
Mn2 N8 2.191(2) 2_666
Mn2 N6 2.2962(19) .
Mn2 N6 2.2962(19) 2_666
S3 C18 1.790(3) .
S3 S4 2.0310(10) .
S4 C15 1.769(2) .
N6 C13 1.322(3) .
N6 C17 1.329(3) .
N7 C20 1.322(4) .
N7 C21 1.322(4) .
N8 C23 1.128(3) .
N9 C24 1.248(4) .
N9 C23 1.296(4) .
N10 C24 1.114(4) .
C13 C14 1.380(3) .
C14 C15 1.369(3) .
C15 C16 1.391(3) .
C16 C17 1.369(3) .
C18 C22 1.361(4) .
C18 C19 1.379(4) .
C19 C20 1.411(4) .
C21 C22 1.372(4) .
S5 C27 1.741(4) .
S5 S6 2.0147(15) .
S6 C32 1.773(3) .
C25 C26 1.314(7) .
C25 N11 1.392(7) .
C26 C27 1.367(5) .
C27 C28 1.376(5) .
C28 C29 1.364(6) .
C29 N11 1.332(6) .
C30 N12 1.294(5) .
C30 C31 1.362(5) .
C31 C32 1.330(4) .
C32 C33 1.427(5) .
C33 C34 1.344(6) .
C34 N12 1.332(6) .
